data_7227579
loop_
_publ_author_name
'Ridenour, J. August'
'Carter, Korey P.'
'Butcher, Ray J.'
'Cahill, Christopher L.'

_publ_section_title
;
 RE-p-halobenzoic acid--terpyridine complexes, Part II: structural
 diversity, supramolecular assembly, and luminescence properties in a
 series of p-bromobenzoic acid rare-earth hybrid materials
;
_journal_issue 8
_journal_name_full CrystEngComm
_journal_page_first 1172
_journal_paper_doi 10.1039/C6CE02355J
_journal_volume 19
_journal_year 2017
_chemical_formula_sum 'C60 H38 Br4 Lu2 N6 O12'
_chemical_formula_weight 1704.34
_space_group_crystal_system triclinic
_space_group_IT_number 2
_space_group_name_Hall '-P 1'
_space_group_name_H-M_alt 'P -1'
_symmetry_cell_setting triclinic
_symmetry_Int_Tables_number 2
_symmetry_space_group_name_Hall '-P 1'
_symmetry_space_group_name_H-M 'P -1'
_atom_sites_solution_hydrogens geom
_audit_creation_method SHELXL-2014/7
_audit_update_record
;
2016-11-03 deposited with the CCDC.
2017-01-30 downloaded from the CCDC.
;
_cell_angle_alpha 85.1030(10)
_cell_angle_beta 74.8360(10)
_cell_angle_gamma 74.4960(10)
_cell_formula_units_Z 1
_cell_length_a 9.9154(5)
_cell_length_b 10.4003(5)
_cell_length_c 15.0369(8)
_cell_measurement_reflns_used 19224
_cell_measurement_temperature 293(2)
_cell_measurement_theta_max 45.096
_cell_measurement_theta_min 4.399
_cell_volume 1442.00(13)
_computing_cell_refinement 'SAINT, Bruker-AXS'
_computing_data_collection 'APEX, Bruker-AXS'
_computing_data_reduction 'SAINT, Bruker-AXS'
_computing_molecular_graphics 'WinGX (Farrugia, 2012)'
_computing_publication_material 'Crystal Maker (Palmer, 2009)'
_computing_structure_refinement 'SHELXL-2014/7 (Sheldrick, 2014)'
_computing_structure_solution 'Superflip (Chapuis, 2007)'
_diffrn_ambient_temperature 293(2)
_diffrn_measured_fraction_theta_full 1.000
_diffrn_measured_fraction_theta_max 0.997
_diffrn_measurement_device_type 'Bruker SMART APEXII'
_diffrn_measurement_method 'omega scans'
_diffrn_radiation_probe x-ray
_diffrn_radiation_type MoK\a
_diffrn_radiation_wavelength 0.71073
_diffrn_reflns_av_R_equivalents 0.0413
_diffrn_reflns_av_unetI/netI 0.0499
_diffrn_reflns_Laue_measured_fraction_full 1.000
_diffrn_reflns_Laue_measured_fraction_max 0.997
_diffrn_reflns_limit_h_max 12
_diffrn_reflns_limit_h_min -12
_diffrn_reflns_limit_k_max 13
_diffrn_reflns_limit_k_min -13
_diffrn_reflns_limit_l_max 19
_diffrn_reflns_limit_l_min -19
_diffrn_reflns_number 19223
_diffrn_reflns_point_group_measured_fraction_full 1.000
_diffrn_reflns_point_group_measured_fraction_max 0.997
_diffrn_reflns_theta_full 25.500
_diffrn_reflns_theta_max 27.691
_diffrn_reflns_theta_min 1.403
_diffrn_source 'fine-focus sealed tube'
_diffrn_source_type Siemens
_exptl_absorpt_coefficient_mu 6.243
_exptl_absorpt_correction_T_max 0.7456
_exptl_absorpt_correction_T_min 0.6433
_exptl_absorpt_correction_type multi-scan
_exptl_absorpt_process_details 'SADABS, G. Sheldrick (2015)'
_exptl_crystal_colour yellow
_exptl_crystal_density_diffrn 1.963
_exptl_crystal_description rod
_exptl_crystal_F_000 818
_exptl_crystal_recrystallization_method Hydrothermal
_exptl_crystal_size_max 0.161
_exptl_crystal_size_mid 0.133
_exptl_crystal_size_min 0.129
_refine_diff_density_max 1.863
_refine_diff_density_min -0.894
_refine_diff_density_rms 0.118
_refine_ls_extinction_method none
_refine_ls_goodness_of_fit_ref 1.025
_refine_ls_hydrogen_treatment constr
_refine_ls_matrix_type full
_refine_ls_number_parameters 400
_refine_ls_number_reflns 6725
_refine_ls_number_restraints 1
_refine_ls_restrained_S_all 1.024
_refine_ls_R_factor_all 0.0478
_refine_ls_R_factor_gt 0.0341
_refine_ls_shift/su_max 0.001
_refine_ls_shift/su_mean 0.000
_refine_ls_structure_factor_coef Fsqd
_refine_ls_weighting_details 'w=1/[\s^2^(Fo^2^)+(0.0228P)^2^+1.3437P] where P=(Fo^2^+2Fc^2^)/3'
_refine_ls_weighting_scheme calc
_refine_ls_wR_factor_gt 0.0638
_refine_ls_wR_factor_ref 0.0697
_reflns_Friedel_coverage 0.000
_reflns_number_gt 5501
_reflns_number_total 6725
_reflns_threshold_expression 'I > 2\s(I)'
_cod_data_source_file c6ce02355j2.cif
_cod_data_source_block Complex_14Prime
_cod_depositor_comments 'Adding full bibliography for 7227579--7227602.cif.'
_cod_database_code 7227579
_shelx_space_group_comment
;
The symmetry employed for this shelxl refinement is uniquely defined
by the following loop, which should always be used as a source of
symmetry information in preference to the above space-group names.
They are only intended as comments.
;

loop_
_space_group_symop_operation_xyz
'x, y, z'
'-x, -y, -z'

loop_
_atom_site_label
_atom_site_type_symbol
_atom_site_fract_x
_atom_site_fract_y
_atom_site_fract_z
_atom_site_U_iso_or_equiv
_atom_site_adp_type
_atom_site_occupancy
_atom_site_site_symmetry_order
_atom_site_calc_flag
_atom_site_refinement_flags_posn
_atom_site_refinement_flags_adp
_atom_site_refinement_flags_occupancy
_atom_site_disorder_assembly
_atom_site_disorder_group
Lu1 Lu 0.74722(2) 0.68155(2) 0.11800(2) 0.03156(6) Uani 1 1 d . . . . .
O2 O 0.8020(3) 0.8524(3) 0.1866(2) 0.0477(8) Uani 1 1 d . . . . .
O1 O 0.5756(3) 0.8446(3) 0.2149(2) 0.0418(7) Uani 1 1 d . . . . .
O5 O 0.9959(3) 0.6287(3) 0.0681(2) 0.0363(7) Uani 1 1 d . . . . .
N1 N 0.7945(4) 0.8375(3) -0.0145(2) 0.0358(8) Uani 1 1 d . . . . .
N3 N 0.5380(4) 0.5791(3) 0.1779(2) 0.0366(8) Uani 1 1 d . . . . .
O4 O 0.9501(8) 0.3666(6) 0.1631(3) 0.147(3) Uani 1 1 d . . . . .
C11 C 0.4314(5) 0.6021(4) 0.1338(3) 0.0371(10) Uani 1 1 d . . . . .
C19 C 0.4514(5) 1.1246(5) 0.4264(3) 0.0533(13) Uani 1 1 d . . . . .
H19 H 0.3572 1.1485 0.4627 0.064 Uiso 1 1 calc R U . . .
C16 C 0.6723(5) 0.8924(4) 0.2306(3) 0.0361(10) Uani 1 1 d . . . . .
C9 C 0.3571(5) 0.6973(5) -0.0095(4) 0.0502(13) Uani 1 1 d . . . . .
H9 H 0.2833 0.6538 0.0042 0.060 Uiso 1 1 calc R U . . .
C10 C 0.4491(5) 0.6830(4) 0.0483(3) 0.0362(10) Uani 1 1 d . . . . .
C12 C 0.3107(6) 0.5524(6) 0.1676(4) 0.0599(15) Uani 1 1 d . . . . .
H12 H 0.2390 0.5682 0.1357 0.072 Uiso 1 1 calc R U . . .
C20 C 0.5544(6) 1.1807(4) 0.4399(3) 0.0458(12) Uani 1 1 d . . . . .
C5 C 0.6977(5) 0.8847(4) -0.0654(3) 0.0368(10) Uani 1 1 d . . . . .
C17 C 0.6296(5) 0.9957(4) 0.3035(3) 0.0358(10) Uani 1 1 d . . . . .
C1 C 0.9128(5) 0.8835(5) -0.0348(3) 0.0464(12) Uani 1 1 d . . . . .
H1 H 0.9822 0.8495 -0.0017 0.056 Uiso 1 1 calc R U . . .
C6 C 0.5756(4) 0.8212(4) -0.0464(3) 0.0336(9) Uani 1 1 d . . . . .
C15 C 0.5231(5) 0.5081(5) 0.2565(3) 0.0490(12) Uani 1 1 d . . . . .
H15 H 0.5956 0.4923 0.2877 0.059 Uiso 1 1 calc R U . . .
C25 C 0.8695(6) 0.4540(6) 0.3992(4) 0.0696(17) Uani 1 1 d . . . . .
H25 H 0.8079 0.5388 0.3984 0.083 Uiso 1 1 calc R U . . .
C21 C 0.6921(6) 1.1486(5) 0.3861(3) 0.0510(13) Uani 1 1 d . . . . .
H21 H 0.7601 1.1892 0.3955 0.061 Uiso 1 1 calc R U . . .
C2 C 0.9374(6) 0.9792(5) -0.1028(4) 0.0525(13) Uani 1 1 d . . . . .
H2 H 1.0221 1.0074 -0.1158 0.063 Uiso 1 1 calc R U . . .
C22 C 0.7304(5) 1.0563(5) 0.3179(3) 0.0473(12) Uani 1 1 d . . . . .
H22 H 0.8244 1.0345 0.2812 0.057 Uiso 1 1 calc R U . . .
C4 C 0.7128(5) 0.9834(5) -0.1320(3) 0.0469(12) Uani 1 1 d . . . . .
H4 H 0.6420 1.0173 -0.1640 0.056 Uiso 1 1 calc R U . . .
C3 C 0.8348(6) 1.0311(5) -0.1501(4) 0.0569(14) Uani 1 1 d . . . . .
H3 H 0.8467 1.0981 -0.1942 0.068 Uiso 1 1 calc R U . . .
C24 C 0.9291(5) 0.3863(5) 0.3195(3) 0.0467(12) Uani 1 1 d . . . . .
C8 C 0.3771(6) 0.7768(5) -0.0873(4) 0.0582(14) Uani 1 1 d . . . . .
H8 H 0.3164 0.7879 -0.1267 0.070 Uiso 1 1 calc R U . . .
C18 C 0.4900(5) 1.0315(5) 0.3576(3) 0.0434(11) Uani 1 1 d . . . . .
H18 H 0.4210 0.9927 0.3477 0.052 Uiso 1 1 calc R U . . .
C7 C 0.4869(5) 0.8395(5) -0.1063(4) 0.0510(13) Uani 1 1 d . . . . .
H7 H 0.5016 0.8935 -0.1586 0.061 Uiso 1 1 calc R U . . .
C14 C 0.4043(6) 0.4567(6) 0.2938(4) 0.0687(17) Uani 1 1 d . . . . .
H14 H 0.3979 0.4075 0.3487 0.082 Uiso 1 1 calc R U . . .
O3 O 0.8124(4) 0.5551(4) 0.2323(3) 0.0683(12) Uani 1 1 d . . . . .
C29 C 1.0232(6) 0.2593(6) 0.3233(5) 0.0671(16) Uani 1 1 d . . . . .
H29 H 1.0672 0.2099 0.2700 0.081 Uiso 1 1 calc R U . . .
O6 O 0.8158(3) 0.5257(3) 0.0088(2) 0.0388(7) Uani 1 1 d . . . . .
N2 N 0.5587(3) 0.7427(3) 0.0294(2) 0.0315(8) Uani 1 1 d . . . . .
C50 C 1.0520(4) 0.5300(4) 0.0173(3) 0.0311(9) Uani 1 1 d . . . . .
C13 C 0.2981(7) 0.4794(6) 0.2489(4) 0.0765(19) Uani 1 1 d . . . . .
H13 H 0.2174 0.4461 0.2726 0.092 Uiso 1 1 calc R U . . .
C23 C 0.8946(8) 0.4392(7) 0.2312(4) 0.0694(17) Uani 1 1 d . . . . .
C28 C 1.0503(7) 0.2075(7) 0.4076(6) 0.086(2) Uani 1 1 d . . . . .
H28 H 1.1127 0.1237 0.4108 0.103 Uiso 1 1 calc R U . A 2
C27 C 0.9862(9) 0.2792(9) 0.4829(6) 0.102(3) Uani 1 1 d . . . . .
C26 C 0.8976(8) 0.4008(9) 0.4812(5) 0.108(3) Uani 1 1 d . . . . .
H26 H 0.8553 0.4490 0.5351 0.130 Uiso 1 1 calc R U . . .
Br1 Br 0.50487(8) 1.30462(6) 0.53560(5) 0.0815(2) Uani 1 1 d . . . . .
Br2A Br 0.995(3) 0.203(2) 0.6049(7) 0.174(5) Uani 0.36(2) 1 d . . P B 1
Br2B Br 1.0543(18) 0.145(3) 0.5642(18) 0.207(9) Uani 0.273(14) 1 d . . P B 2
Br2C Br 1.0419(8) 0.2345(11) 0.5996(6) 0.103(2) Uani 0.37(2) 1 d . . P B 3

loop_
_atom_site_aniso_label
_atom_site_aniso_U_11
_atom_site_aniso_U_22
_atom_site_aniso_U_33
_atom_site_aniso_U_23
_atom_site_aniso_U_13
_atom_site_aniso_U_12
Lu1 0.02764(10) 0.03290(10) 0.03389(11) -0.00517(7) -0.00750(7) -0.00602(7)
O2 0.0390(19) 0.050(2) 0.053(2) -0.0182(16) -0.0006(16) -0.0146(15)
O1 0.0353(17) 0.0423(18) 0.0471(19) -0.0137(15) -0.0088(15) -0.0064(14)
O5 0.0259(15) 0.0394(17) 0.0436(18) -0.0165(14) -0.0078(13) -0.0043(13)
N1 0.033(2) 0.035(2) 0.038(2) -0.0045(16) -0.0044(17) -0.0105(16)
N3 0.035(2) 0.036(2) 0.038(2) 0.0012(17) -0.0095(17) -0.0093(16)
O4 0.281(9) 0.103(4) 0.053(3) -0.001(3) -0.038(4) -0.044(5)
C11 0.031(2) 0.037(2) 0.045(3) -0.006(2) -0.011(2) -0.0089(19)
C19 0.045(3) 0.057(3) 0.050(3) -0.014(3) 0.003(2) -0.009(3)
C16 0.038(3) 0.030(2) 0.038(3) 0.0014(19) -0.011(2) -0.005(2)
C9 0.043(3) 0.055(3) 0.065(3) -0.001(3) -0.023(3) -0.022(2)
C10 0.033(2) 0.033(2) 0.045(3) -0.006(2) -0.011(2) -0.0096(19)
C12 0.054(3) 0.081(4) 0.061(4) 0.014(3) -0.022(3) -0.042(3)
C20 0.060(3) 0.036(3) 0.039(3) -0.008(2) -0.006(2) -0.011(2)
C5 0.038(2) 0.034(2) 0.034(2) -0.0038(19) -0.005(2) -0.0047(19)
C17 0.041(3) 0.032(2) 0.034(2) -0.0031(19) -0.009(2) -0.0072(19)
C1 0.043(3) 0.050(3) 0.051(3) -0.002(2) -0.010(2) -0.020(2)
C6 0.033(2) 0.029(2) 0.038(2) -0.0021(19) -0.0108(19) -0.0036(18)
C15 0.048(3) 0.056(3) 0.044(3) 0.010(2) -0.013(2) -0.017(2)
C25 0.068(4) 0.077(4) 0.048(3) 0.001(3) -0.019(3) 0.012(3)
C21 0.053(3) 0.054(3) 0.054(3) -0.011(3) -0.012(3) -0.024(3)
C2 0.050(3) 0.052(3) 0.056(3) -0.001(3) -0.001(3) -0.027(3)
C22 0.041(3) 0.053(3) 0.047(3) -0.016(2) -0.003(2) -0.013(2)
C4 0.051(3) 0.041(3) 0.045(3) 0.006(2) -0.010(2) -0.007(2)
C3 0.069(4) 0.042(3) 0.052(3) 0.001(2) 0.002(3) -0.019(3)
C24 0.040(3) 0.053(3) 0.044(3) 0.004(2) -0.007(2) -0.011(2)
C8 0.051(3) 0.070(4) 0.065(4) 0.008(3) -0.035(3) -0.018(3)
C18 0.038(3) 0.044(3) 0.049(3) -0.010(2) -0.010(2) -0.010(2)
C7 0.054(3) 0.053(3) 0.050(3) 0.010(2) -0.025(3) -0.013(3)
C14 0.070(4) 0.089(4) 0.054(4) 0.029(3) -0.016(3) -0.041(4)
O3 0.048(2) 0.089(3) 0.072(3) 0.038(2) -0.031(2) -0.021(2)
C29 0.049(3) 0.063(4) 0.083(4) -0.004(3) -0.001(3) -0.017(3)
O6 0.0250(15) 0.0449(18) 0.0486(19) -0.0193(15) -0.0102(14) -0.0056(13)
N2 0.0286(18) 0.0295(18) 0.035(2) -0.0050(15) -0.0068(15) -0.0042(15)
C50 0.029(2) 0.035(2) 0.031(2) -0.0017(18) -0.0071(18) -0.0103(18)
C13 0.070(4) 0.097(5) 0.078(4) 0.023(4) -0.015(4) -0.059(4)
C23 0.093(5) 0.081(5) 0.047(4) 0.014(3) -0.019(3) -0.047(4)
C28 0.054(4) 0.065(4) 0.128(7) 0.037(5) -0.033(4) 0.000(3)
C27 0.081(5) 0.126(7) 0.087(6) 0.042(5) -0.031(5) -0.010(5)
C26 0.098(6) 0.151(8) 0.047(4) -0.001(4) -0.021(4) 0.019(5)
Br1 0.1004(5) 0.0666(4) 0.0723(4) -0.0386(3) -0.0074(4) -0.0149(4)
Br2A 0.219(11) 0.205(7) 0.071(4) 0.059(4) -0.061(5) -0.004(9)
Br2B 0.146(8) 0.273(15) 0.258(14) 0.224(13) -0.144(9) -0.125(9)
Br2C 0.093(4) 0.133(4) 0.080(3) 0.044(2) -0.044(2) -0.014(2)

loop_
_atom_type_symbol
_atom_type_description
_atom_type_scat_dispersion_real
_atom_type_scat_dispersion_imag
_atom_type_scat_source
C C 0.0033 0.0016 'International Tables Vol C Tables 4.2.6.8 and 6.1.1.4'
H H 0.0000 0.0000 'International Tables Vol C Tables 4.2.6.8 and 6.1.1.4'
N N 0.0061 0.0033 'International Tables Vol C Tables 4.2.6.8 and 6.1.1.4'
O O 0.0106 0.0060 'International Tables Vol C Tables 4.2.6.8 and 6.1.1.4'
Br Br -0.2901 2.4595 'International Tables Vol C Tables 4.2.6.8 and 6.1.1.4'
Lu Lu -0.4720 5.8584 'International Tables Vol C Tables 4.2.6.8 and 6.1.1.4'

loop_
_geom_angle_atom_site_label_1
_geom_angle_atom_site_label_2
_geom_angle_atom_site_label_3
_geom_angle
_geom_angle_site_symmetry_1
_geom_angle_site_symmetry_3
O3 Lu1 O6 99.23(15) . .
O3 Lu1 O5 78.04(12) . .
O6 Lu1 O5 71.84(9) . .
O3 Lu1 O1 94.11(14) . .
O6 Lu1 O1 153.20(10) . .
O5 Lu1 O1 134.08(10) . .
O3 Lu1 O2 84.88(14) . .
O6 Lu1 O2 148.51(11) . .
O5 Lu1 O2 78.64(10) . .
O1 Lu1 O2 55.51(10) . .
O3 Lu1 N1 151.35(13) . .
O6 Lu1 N1 84.41(11) . .
O5 Lu1 N1 76.17(11) . .
O1 Lu1 N1 94.90(11) . .
O2 Lu1 N1 78.04(11) . .
O3 Lu1 N2 143.29(12) . .
O6 Lu1 N2 74.77(10) . .
O5 Lu1 N2 130.58(11) . .
O1 Lu1 N2 80.62(11) . .
O2 Lu1 N2 119.33(11) . .
N1 Lu1 N2 65.19(11) . .
O3 Lu1 N3 78.34(12) . .
O6 Lu1 N3 83.71(11) . .
O5 Lu1 N3 142.47(11) . .
O1 Lu1 N3 76.34(11) . .
O2 Lu1 N3 127.44(11) . .
N1 Lu1 N3 130.25(11) . .
N2 Lu1 N3 65.07(11) . .
O3 Lu1 C16 87.41(15) . .
O6 Lu1 C16 172.33(12) . .
O5 Lu1 C16 106.10(12) . .
O1 Lu1 C16 27.99(11) . .
O2 Lu1 C16 27.66(11) . .
N1 Lu1 C16 87.92(12) . .
N2 Lu1 C16 102.18(12) . .
N3 Lu1 C16 101.51(13) . .
C16 O2 Lu1 91.1(3) . .
C16 O1 Lu1 92.3(3) . .
C50 O5 Lu1 115.7(2) . .
C1 N1 C5 117.3(4) . .
C1 N1 Lu1 121.4(3) . .
C5 N1 Lu1 121.1(3) . .
C15 N3 C11 117.8(4) . .
C15 N3 Lu1 121.9(3) . .
C11 N3 Lu1 120.1(3) . .
N3 C11 C12 121.6(4) . .
N3 C11 C10 116.7(4) . .
C12 C11 C10 121.7(4) . .
C20 C19 C18 118.8(5) . .
C20 C19 H19 120.6 . .
C18 C19 H19 120.6 . .
O2 C16 O1 120.5(4) . .
O2 C16 C17 120.5(4) . .
O1 C16 C17 119.0(4) . .
O2 C16 Lu1 61.3(2) . .
O1 C16 Lu1 59.7(2) . .
C17 C16 Lu1 172.2(3) . .
C8 C9 C10 118.9(4) . .
C8 C9 H9 120.6 . .
C10 C9 H9 120.6 . .
N2 C10 C9 121.9(4) . .
N2 C10 C11 116.5(4) . .
C9 C10 C11 121.6(4) . .
C13 C12 C11 119.4(5) . .
C13 C12 H12 120.3 . .
C11 C12 H12 120.3 . .
C21 C20 C19 121.3(4) . .
C21 C20 Br1 119.3(4) . .
C19 C20 Br1 119.4(4) . .
N1 C5 C4 122.3(4) . .
N1 C5 C6 115.4(4) . .
C4 C5 C6 122.3(4) . .
C18 C17 C22 118.9(4) . .
C18 C17 C16 120.8(4) . .
C22 C17 C16 120.3(4) . .
N1 C1 C2 123.4(5) . .
N1 C1 H1 118.3 . .
C2 C1 H1 118.3 . .
N2 C6 C7 122.2(4) . .
N2 C6 C5 116.9(4) . .
C7 C6 C5 120.8(4) . .
N3 C15 C14 123.1(5) . .
N3 C15 H15 118.5 . .
C14 C15 H15 118.5 . .
C24 C25 C26 121.7(6) . .
C24 C25 H25 119.1 . .
C26 C25 H25 119.1 . .
C20 C21 C22 119.9(5) . .
C20 C21 H21 120.1 . .
C22 C21 H21 120.1 . .
C3 C2 C1 118.5(5) . .
C3 C2 H2 120.8 . .
C1 C2 H2 120.8 . .
C21 C22 C17 120.3(4) . .
C21 C22 H22 119.8 . .
C17 C22 H22 119.8 . .
C3 C4 C5 118.9(5) . .
C3 C4 H4 120.6 . .
C5 C4 H4 120.6 . .
C2 C3 C4 119.5(5) . .
C2 C3 H3 120.3 . .
C4 C3 H3 120.3 . .
C25 C24 C29 117.4(5) . .
C25 C24 C23 122.6(5) . .
C29 C24 C23 120.0(5) . .
C7 C8 C9 119.6(5) . .
C7 C8 H8 120.2 . .
C9 C8 H8 120.2 . .
C17 C18 C19 120.8(4) . .
C17 C18 H18 119.6 . .
C19 C18 H18 119.6 . .
C8 C7 C6 119.0(5) . .
C8 C7 H7 120.5 . .
C6 C7 H7 120.5 . .
C13 C14 C15 118.8(5) . .
C13 C14 H14 120.6 . .
C15 C14 H14 120.6 . .
C23 O3 Lu1 129.8(4) . .
C28 C29 C24 119.7(6) . .
C28 C29 H29 120.1 . .
C24 C29 H29 120.1 . .
C50 O6 Lu1 117.5(2) 2_765 .
C6 N2 C10 118.4(4) . .
C6 N2 Lu1 120.3(3) . .
C10 N2 Lu1 120.6(3) . .
O5 C50 O6 126.5(4) . 2_765
O5 C50 C50 116.8(4) . 2_765
O6 C50 C50 116.7(4) 2_765 2_765
C14 C13 C12 119.3(5) . .
C14 C13 H13 120.3 . .
C12 C13 H13 120.3 . .
O4 C23 O3 126.1(6) . .
O4 C23 C24 117.4(7) . .
O3 C23 C24 116.5(6) . .
C27 C28 C29 119.2(6) . .
C27 C28 Br2B 51.3(9) . .
C29 C28 Br2B 169.4(8) . .
C27 C28 H28 120.4 . .
C29 C28 H28 120.4 . .
Br2B C28 H28 69.3 . .
C28 C27 C26 122.4(7) . .
C28 C27 Br2B 95.3(13) . .
C26 C27 Br2B 142.1(13) . .
C28 C27 Br2A 121.4(8) . .
C26 C27 Br2A 115.8(8) . .
C28 C27 Br2C 123.1(7) . .
C26 C27 Br2C 113.4(8) . .
C27 C26 C25 119.5(7) . .
C27 C26 H26 120.2 . .
C25 C26 H26 120.2 . .
C27 Br2B C28 33.4(5) . .

loop_
_geom_bond_atom_site_label_1
_geom_bond_atom_site_label_2
_geom_bond_distance
_geom_bond_site_symmetry_2
Lu1 O3 2.201(3) .
Lu1 O6 2.251(3) .
Lu1 O5 2.307(3) .
Lu1 O1 2.340(3) .
Lu1 O2 2.375(3) .
Lu1 N1 2.487(4) .
Lu1 N2 2.489(3) .
Lu1 N3 2.508(3) .
Lu1 C16 2.708(4) .
O2 C16 1.257(5) .
O1 C16 1.272(5) .
O5 C50 1.247(5) .
N1 C1 1.336(5) .
N1 C5 1.348(5) .
N3 C15 1.335(6) .
N3 C11 1.349(5) .
O4 C23 1.239(8) .
C11 C12 1.388(6) .
C11 C10 1.472(6) .
C19 C20 1.368(7) .
C19 C18 1.385(6) .
C19 H19 0.9300 .
C16 C17 1.501(6) .
C9 C8 1.376(7) .
C9 C10 1.389(6) .
C9 H9 0.9300 .
C10 N2 1.348(5) .
C12 C13 1.377(7) .
C12 H12 0.9300 .
C20 C21 1.362(7) .
C20 Br1 1.893(5) .
C5 C4 1.381(6) .
C5 C6 1.482(6) .
C17 C18 1.380(6) .
C17 C22 1.384(6) .
C1 C2 1.386(7) .
C1 H1 0.9300 .
C6 N2 1.344(5) .
C6 C7 1.384(6) .
C15 C14 1.388(7) .
C15 H15 0.9300 .
C25 C24 1.354(7) .
C25 C26 1.373(8) .
C25 H25 0.9300 .
C21 C22 1.373(6) .
C21 H21 0.9300 .
C2 C3 1.360(7) .
C2 H2 0.9300 .
C22 H22 0.9300 .
C4 C3 1.382(7) .
C4 H4 0.9300 .
C3 H3 0.9300 .
C24 C29 1.406(7) .
C24 C23 1.481(7) .
C8 C7 1.370(7) .
C8 H8 0.9300 .
C18 H18 0.9300 .
C7 H7 0.9300 .
C14 C13 1.355(8) .
C14 H14 0.9300 .
O3 C23 1.260(7) .
C29 C28 1.397(9) .
C29 H29 0.9300 .
O6 C50 1.253(5) 2_765
C50 O6 1.253(5) 2_765
C50 C50 1.550(8) 2_765
C13 H13 0.9300 .
C28 C27 1.325(10) .
C28 Br2B 2.39(2) .
C28 H28 0.9300 .
C27 C26 1.335(10) .
C27 Br2B 1.877(10) .
C27 Br2A 1.950(11) .
C27 Br2C 1.958(10) .
C26 H26 0.9300 .

loop_
_geom_hbond_atom_site_label_D
_geom_hbond_atom_site_label_H
_geom_hbond_atom_site_label_A
_geom_hbond_distance_DH
_geom_hbond_distance_HA
_geom_hbond_distance_DA
_geom_hbond_angle_DHA
_geom_hbond_site_symmetry_A
C19 H19 Br2B 0.93 3.00 3.898(19) 163.1 1_465
C9 H9 O6 0.93 2.37 3.230(6) 153.0 2_665
C1 H1 O5 0.93 2.43 2.983(6) 118.3 .
C15 H15 O3 0.93 2.34 2.962(6) 124.3 .
C2 H2 O2 0.93 2.53 3.416(6) 158.2 2_775
C4 H4 O1 0.93 2.51 3.417(6) 163.9 2_675
C19 H19 Br2B 0.93 3.00 3.898(19) 163.1 1_465
C9 H9 O6 0.93 2.37 3.230(6) 153.0 2_665
C1 H1 O5 0.93 2.43 2.983(6) 118.3 .
C15 H15 O3 0.93 2.34 2.962(6) 124.3 .
C2 H2 O2 0.93 2.53 3.416(6) 158.2 2_775
C4 H4 O1 0.93 2.51 3.417(6) 163.9 2_675
